data_4068386
loop_
_publ_author_name
'Kossoy, Elizaveta'
'Rybtchinski, Boris'
'Diskin-Posner, Yael'
'Shimon, Linda J. W.'
'Leitus, Gregory'
'Milstein, David'

_publ_section_title
;
 Structure and Reactivity of Rhodium(I) Complexes Based on
 Electron-Withdrawing Pyrrolyl-PCP-Pincer Ligands
;
_journal_issue 2
_journal_name_full Organometallics
_journal_page_first 523
_journal_paper_doi 10.1021/om800792y
_journal_volume 28
_journal_year 2009
_chemical_formula_moiety 'C25 H23 N4 O P2 Rh'
_chemical_formula_sum 'C25 H23 N4 O P2 Rh'
_chemical_formula_weight 560.32
_chemical_name_systematic
; 
 ? 
;
_space_group_IT_number 2
_symmetry_cell_setting triclinic
_symmetry_space_group_name_Hall '-P 1'
_symmetry_space_group_name_H-M 'P -1'
_atom_sites_solution_hydrogens geom
_atom_sites_solution_primary direct
_atom_sites_solution_secondary difmap
_audit_creation_method SHELXL-97
_cell_angle_alpha 107.29(3)
_cell_angle_beta 106.06(3)
_cell_angle_gamma 99.08(3)
_cell_formula_units_Z 2
_cell_length_a 9.3850(19)
_cell_length_b 10.736(2)
_cell_length_c 12.812(3)
_cell_measurement_reflns_used 5303
_cell_measurement_temperature 120(2)
_cell_measurement_theta_max 27.48
_cell_measurement_theta_min 2.55
_cell_volume 1143.2(6)
_computing_cell_refinement HKL
_computing_data_collection 'Collect package (Bruker Nonius)'
_computing_data_reduction HKL
_computing_molecular_graphics 'Bruker SHELXTL'
_computing_publication_material 'Bruker SHELXTL'
_computing_structure_refinement 'SHELXL-97 (Sheldrick, 1997)'
_computing_structure_solution 'SHELXS-97 (Sheldrick, 1990)'
_diffrn_ambient_temperature 120(2)
_diffrn_measured_fraction_theta_full 0.996
_diffrn_measured_fraction_theta_max 0.996
_diffrn_measurement_device_type 'Nonius KappaCCD'
_diffrn_measurement_method 'phi and omega scans'
_diffrn_radiation_monochromator graphite
_diffrn_radiation_source 'fine-focus sealed tube'
_diffrn_radiation_type MoK\a
_diffrn_radiation_wavelength 0.71073
_diffrn_reflns_av_R_equivalents 0.0410
_diffrn_reflns_av_sigmaI/netI 0.0280
_diffrn_reflns_limit_h_max 12
_diffrn_reflns_limit_h_min 0
_diffrn_reflns_limit_k_max 13
_diffrn_reflns_limit_k_min -13
_diffrn_reflns_limit_l_max 15
_diffrn_reflns_limit_l_min -16
_diffrn_reflns_number 5194
_diffrn_reflns_theta_full 27.43
_diffrn_reflns_theta_max 27.43
_diffrn_reflns_theta_min 2.68
_exptl_absorpt_coefficient_mu 0.914
_exptl_absorpt_correction_type none
_exptl_crystal_colour yellow
_exptl_crystal_density_diffrn 1.628
_exptl_crystal_density_method 'not measured'
_exptl_crystal_description prism
_exptl_crystal_F_000 568
_exptl_crystal_size_max 0.50
_exptl_crystal_size_mid 0.30
_exptl_crystal_size_min 0.20
_refine_diff_density_max 1.926
_refine_diff_density_min -1.058
_refine_diff_density_rms 0.098
_refine_ls_extinction_method none
_refine_ls_goodness_of_fit_ref 1.095
_refine_ls_hydrogen_treatment riding
_refine_ls_matrix_type full
_refine_ls_number_parameters 298
_refine_ls_number_reflns 5194
_refine_ls_number_restraints 0
_refine_ls_restrained_S_all 1.095
_refine_ls_R_factor_all 0.0396
_refine_ls_R_factor_gt 0.0325
_refine_ls_shift/su_max 0.002
_refine_ls_shift/su_mean 0.000
_refine_ls_structure_factor_coef Fsqd
_refine_ls_weighting_details 'calc w=1/[\s^2^(Fo^2^)+(0.0421P)^2^+1.4968P] where P=(Fo^2^+2Fc^2^)/3'
_refine_ls_weighting_scheme calc
_refine_ls_wR_factor_gt 0.0786
_refine_ls_wR_factor_ref 0.0831
_reflns_number_gt 4592
_reflns_number_total 5194
_reflns_threshold_expression >2sigma(I)
_cod_data_source_file om800792y_si_003.cif
_cod_data_source_block m708
_cod_depositor_comments
;
The following automatic conversions were performed:

'_symmetry_cell_setting' value 'Triclinic' changed to 'triclinic'
according to /home/saulius/struct/CIF-dictionaries/cif_core.dic
dictionary named 'cif_core.dic' version 2.4.2 from 2011-04-26.

Automatic conversion script
Id: cif_fix_values 1715 2011-07-08 13:25:40Z adriana 
;
_cod_original_cell_volume 1143.2(4)
_cod_original_sg_symbol_H-M P-1
_cod_database_code 4068386

loop_
_symmetry_equiv_pos_as_xyz
'x, y, z'
'-x, -y, -z'

loop_
_atom_site_label
_atom_site_type_symbol
_atom_site_fract_x
_atom_site_fract_y
_atom_site_fract_z
_atom_site_U_iso_or_equiv
_atom_site_adp_type
_atom_site_occupancy
_atom_site_symmetry_multiplicity
_atom_site_calc_flag
_atom_site_refinement_flags
Rh1 Rh 0.26242(2) 0.718272(18) 0.464552(16) 0.01420(7) Uani 1 1 d .
P1 P 0.24447(7) 0.78015(6) 0.64330(5) 0.01281(13) Uani 1 1 d .
P2 P 0.27989(7) 0.57779(6) 0.29941(5) 0.01360(13) Uani 1 1 d .
O1 O 0.3274(2) 0.9930(2) 0.44248(19) 0.0273(4) Uani 1 1 d .
N1 N 0.4179(2) 0.8239(2) 0.75300(18) 0.0155(4) Uani 1 1 d .
N2 N 0.1590(2) 0.9038(2) 0.69248(19) 0.0168(4) Uani 1 1 d .
N3 N 0.1088(2) 0.4848(2) 0.19071(18) 0.0161(4) Uani 1 1 d .
N4 N 0.3932(2) 0.6335(2) 0.23002(18) 0.0164(4) Uani 1 1 d .
C1 C 0.2456(3) 0.5365(2) 0.4955(2) 0.0132(5) Uani 1 1 d .
C2 C 0.1399(3) 0.6305(2) 0.6539(2) 0.0155(5) Uani 1 1 d .
H2A H 0.1664 0.6366 0.7359 0.019 Uiso 1 1 calc R
H2B H 0.0277 0.6169 0.6202 0.019 Uiso 1 1 calc R
C3 C 0.1917(3) 0.5173(2) 0.5842(2) 0.0147(5) Uani 1 1 d .
C4 C 0.1841(3) 0.3970(3) 0.6062(2) 0.0200(5) Uani 1 1 d .
H4 H 0.1501 0.3870 0.6672 0.024 Uiso 1 1 calc R
C5 C 0.2264(3) 0.2916(3) 0.5383(2) 0.0222(6) Uani 1 1 d .
H5 H 0.2198 0.2094 0.5527 0.027 Uiso 1 1 calc R
C6 C 0.2780(3) 0.3058(3) 0.4500(2) 0.0207(5) Uani 1 1 d .
H6 H 0.3045 0.2329 0.4029 0.025 Uiso 1 1 calc R
C7 C 0.2909(3) 0.4280(2) 0.4304(2) 0.0147(5) Uani 1 1 d .
C8 C 0.3602(3) 0.4499(3) 0.3414(2) 0.0154(5) Uani 1 1 d .
H8A H 0.3316 0.3652 0.2734 0.018 Uiso 1 1 calc R
H8B H 0.4736 0.4816 0.3760 0.018 Uiso 1 1 calc R
C9 C 0.5538(3) 0.8916(3) 0.7491(2) 0.0190(5) Uani 1 1 d .
H9 H 0.5641 0.9199 0.6874 0.023 Uiso 1 1 calc R
C10 C 0.6698(3) 0.9109(3) 0.8483(3) 0.0237(6) Uani 1 1 d .
H10 H 0.7749 0.9548 0.8681 0.028 Uiso 1 1 calc R
C11 C 0.6051(3) 0.8535(3) 0.9168(2) 0.0264(6) Uani 1 1 d .
H11 H 0.6592 0.8517 0.9907 0.032 Uiso 1 1 calc R
C12 C 0.4517(3) 0.8016(3) 0.8577(2) 0.0235(6) Uani 1 1 d .
H12 H 0.3798 0.7577 0.8835 0.028 Uiso 1 1 calc R
C13 C 0.1157(3) 0.9925(3) 0.6369(2) 0.0217(5) Uani 1 1 d .
H13 H 0.1253 0.9916 0.5648 0.026 Uiso 1 1 calc R
C14 C 0.0575(3) 1.0805(3) 0.7030(3) 0.0251(6) Uani 1 1 d .
H14 H 0.0192 1.1514 0.6853 0.030 Uiso 1 1 calc R
C15 C 0.0644(3) 1.0469(3) 0.8030(3) 0.0260(6) Uani 1 1 d .
H15 H 0.0320 1.0918 0.8647 0.031 Uiso 1 1 calc R
C16 C 0.1256(3) 0.9394(3) 0.7950(2) 0.0253(6) Uani 1 1 d .
H16 H 0.1427 0.8957 0.8501 0.030 Uiso 1 1 calc R
C17 C 0.0651(3) 0.3483(3) 0.1202(2) 0.0220(5) Uani 1 1 d .
H17 H 0.1267 0.2865 0.1240 0.026 Uiso 1 1 calc R
C18 C -0.0813(3) 0.3190(3) 0.0449(2) 0.0236(6) Uani 1 1 d .
H18 H -0.1395 0.2332 -0.0123 0.028 Uiso 1 1 calc R
C19 C -0.1311(3) 0.4388(3) 0.0672(2) 0.0213(5) Uani 1 1 d .
H19 H -0.2282 0.4481 0.0275 0.026 Uiso 1 1 calc R
C20 C -0.0143(3) 0.5387(3) 0.1563(2) 0.0179(5) Uani 1 1 d .
H20 H -0.0166 0.6299 0.1893 0.021 Uiso 1 1 calc R
C21 C 0.4768(3) 0.5644(3) 0.1700(2) 0.0217(5) Uani 1 1 d .
H21 H 0.4820 0.4741 0.1598 0.026 Uiso 1 1 calc R
C22 C 0.5497(3) 0.6480(3) 0.1285(2) 0.0247(6) Uani 1 1 d .
H22 H 0.6152 0.6264 0.0849 0.030 Uiso 1 1 calc R
C23 C 0.5110(3) 0.7728(3) 0.1617(2) 0.0252(6) Uani 1 1 d .
H23 H 0.5453 0.8497 0.1442 0.030 Uiso 1 1 calc R
C24 C 0.4154(3) 0.7618(3) 0.2234(2) 0.0229(6) Uani 1 1 d .
H24 H 0.3711 0.8304 0.2564 0.027 Uiso 1 1 calc R
C25 C 0.2975(3) 0.8876(3) 0.4475(2) 0.0180(5) Uani 1 1 d .

loop_
_atom_site_aniso_label
_atom_site_aniso_U_11
_atom_site_aniso_U_22
_atom_site_aniso_U_33
_atom_site_aniso_U_23
_atom_site_aniso_U_13
_atom_site_aniso_U_12
Rh1 0.01712(11) 0.01267(11) 0.01397(11) 0.00571(8) 0.00588(7) 0.00427(7)
P1 0.0145(3) 0.0117(3) 0.0131(3) 0.0050(2) 0.0052(2) 0.0036(2)
P2 0.0148(3) 0.0134(3) 0.0131(3) 0.0051(2) 0.0050(2) 0.0041(2)
O1 0.0378(12) 0.0186(10) 0.0384(12) 0.0166(9) 0.0233(10) 0.0113(8)
N1 0.0135(9) 0.0163(10) 0.0164(10) 0.0059(8) 0.0050(8) 0.0028(8)
N2 0.0198(10) 0.0146(10) 0.0170(10) 0.0067(8) 0.0064(8) 0.0053(8)
N3 0.0158(10) 0.0157(10) 0.0161(10) 0.0063(8) 0.0038(8) 0.0043(8)
N4 0.0179(10) 0.0176(10) 0.0155(10) 0.0070(8) 0.0071(8) 0.0049(8)
C1 0.0097(10) 0.0113(10) 0.0150(11) 0.0050(9) 0.0006(9) -0.0004(8)
C2 0.0141(11) 0.0156(11) 0.0176(12) 0.0079(10) 0.0057(9) 0.0016(9)
C3 0.0124(11) 0.0143(11) 0.0152(12) 0.0056(9) 0.0020(9) 0.0017(9)
C4 0.0227(13) 0.0184(12) 0.0211(13) 0.0101(10) 0.0085(10) 0.0032(10)
C5 0.0289(14) 0.0158(12) 0.0263(14) 0.0123(11) 0.0110(11) 0.0061(10)
C6 0.0238(13) 0.0146(12) 0.0240(14) 0.0062(10) 0.0083(11) 0.0067(10)
C7 0.0126(11) 0.0166(11) 0.0143(11) 0.0062(9) 0.0032(9) 0.0036(9)
C8 0.0146(11) 0.0179(12) 0.0157(12) 0.0075(10) 0.0051(9) 0.0074(9)
C9 0.0166(12) 0.0145(11) 0.0269(14) 0.0074(10) 0.0097(10) 0.0030(9)
C10 0.0153(12) 0.0204(13) 0.0309(15) 0.0052(11) 0.0062(11) 0.0041(10)
C11 0.0220(13) 0.0335(15) 0.0173(13) 0.0067(12) 0.0006(10) 0.0056(11)
C12 0.0208(13) 0.0345(15) 0.0156(13) 0.0116(11) 0.0046(10) 0.0059(11)
C13 0.0243(13) 0.0215(13) 0.0244(14) 0.0116(11) 0.0092(11) 0.0119(11)
C14 0.0240(13) 0.0207(13) 0.0321(15) 0.0093(12) 0.0093(11) 0.0110(11)
C15 0.0245(14) 0.0272(14) 0.0244(14) 0.0018(12) 0.0121(11) 0.0095(11)
C16 0.0326(15) 0.0326(15) 0.0205(14) 0.0116(12) 0.0173(12) 0.0163(12)
C17 0.0233(13) 0.0167(12) 0.0216(13) 0.0042(10) 0.0033(10) 0.0059(10)
C18 0.0238(13) 0.0206(13) 0.0194(13) 0.0045(11) 0.0021(11) 0.0015(10)
C19 0.0176(12) 0.0298(14) 0.0179(13) 0.0106(11) 0.0047(10) 0.0081(11)
C20 0.0180(12) 0.0193(12) 0.0202(13) 0.0096(10) 0.0074(10) 0.0089(10)
C21 0.0262(13) 0.0241(13) 0.0198(13) 0.0091(11) 0.0114(11) 0.0116(11)
C22 0.0224(13) 0.0323(15) 0.0219(14) 0.0091(12) 0.0120(11) 0.0073(11)
C23 0.0310(15) 0.0213(13) 0.0241(14) 0.0075(11) 0.0151(12) 0.0000(11)
C24 0.0307(14) 0.0162(12) 0.0240(14) 0.0066(11) 0.0142(11) 0.0048(11)
C25 0.0184(12) 0.0193(13) 0.0164(12) 0.0042(10) 0.0085(10) 0.0051(10)

loop_
_atom_type_symbol
_atom_type_description
_atom_type_scat_dispersion_real
_atom_type_scat_dispersion_imag
_atom_type_scat_source
C C 0.0033 0.0016 'International Tables Vol C Tables 4.2.6.8 and 6.1.1.4'
H H 0.0000 0.0000 'International Tables Vol C Tables 4.2.6.8 and 6.1.1.4'
N N 0.0061 0.0033 'International Tables Vol C Tables 4.2.6.8 and 6.1.1.4'
O O 0.0106 0.0060 'International Tables Vol C Tables 4.2.6.8 and 6.1.1.4'
P P 0.1023 0.0942 'International Tables Vol C Tables 4.2.6.8 and 6.1.1.4'
Rh Rh -1.1178 0.9187 'International Tables Vol C Tables 4.2.6.8 and 6.1.1.4'

loop_
_geom_angle_atom_site_label_1
_geom_angle_atom_site_label_2
_geom_angle_atom_site_label_3
_geom_angle
C25 Rh1 C1 174.30(10)
C25 Rh1 P1 100.16(8)
C1 Rh1 P1 78.10(8)
C25 Rh1 P2 102.79(8)
C1 Rh1 P2 78.70(7)
P1 Rh1 P2 156.75(3)
N2 P1 N1 103.66(11)
N2 P1 C2 105.19(11)
N1 P1 C2 103.08(12)
N2 P1 Rh1 122.92(8)
N1 P1 Rh1 113.44(8)
C2 P1 Rh1 106.62(9)
N4 P2 N3 104.81(11)
N4 P2 C8 104.40(11)
N3 P2 C8 102.96(11)
N4 P2 Rh1 121.60(8)
N3 P2 Rh1 115.93(8)
C8 P2 Rh1 105.02(9)
C9 N1 C12 107.7(2)
C9 N1 P1 123.00(18)
C12 N1 P1 129.30(18)
C16 N2 C13 107.3(2)
C16 N2 P1 127.77(19)
C13 N2 P1 124.84(19)
C20 N3 C17 107.4(2)
C20 N3 P2 123.59(18)
C17 N3 P2 129.03(18)
C21 N4 C24 107.5(2)
C21 N4 P2 128.65(19)
C24 N4 P2 123.88(18)
C7 C1 C3 116.9(2)
C7 C1 Rh1 121.42(18)
C3 C1 Rh1 121.69(18)
C3 C2 P1 103.78(17)
C3 C2 H2A 111.0
P1 C2 H2A 111.0
C3 C2 H2B 111.0
P1 C2 H2B 111.0
H2A C2 H2B 109.0
C4 C3 C1 121.4(2)
C4 C3 C2 120.5(2)
C1 C3 C2 118.1(2)
C5 C4 C3 119.9(2)
C5 C4 H4 120.1
C3 C4 H4 120.1
C6 C5 C4 120.5(2)
C6 C5 H5 119.7
C4 C5 H5 119.7
C5 C6 C7 119.8(2)
C5 C6 H6 120.1
C7 C6 H6 120.1
C6 C7 C1 121.5(2)
C6 C7 C8 120.5(2)
C1 C7 C8 117.9(2)
C7 C8 P2 104.62(16)
C7 C8 H8A 110.8
P2 C8 H8A 110.8
C7 C8 H8B 110.8
P2 C8 H8B 110.8
H8A C8 H8B 108.9
C10 C9 N1 108.7(2)
C10 C9 H9 125.6
N1 C9 H9 125.6
C9 C10 C11 107.4(2)
C9 C10 H10 126.3
C11 C10 H10 126.3
C12 C11 C10 107.7(2)
C12 C11 H11 126.1
C10 C11 H11 126.1
C11 C12 N1 108.4(2)
C11 C12 H12 125.8
N1 C12 H12 125.8
C14 C13 N2 108.7(3)
C14 C13 H13 125.6
N2 C13 H13 125.6
C13 C14 C15 107.4(2)
C13 C14 H14 126.3
C15 C14 H14 126.3
C16 C15 C14 107.9(2)
C16 C15 H15 126.0
C14 C15 H15 126.0
C15 C16 N2 108.6(3)
C15 C16 H16 125.7
N2 C16 H16 125.7
C18 C17 N3 108.4(2)
C18 C17 H17 125.8
N3 C17 H17 125.8
C17 C18 C19 108.0(2)
C17 C18 H18 126.0
C19 C18 H18 126.0
C20 C19 C18 107.6(2)
C20 C19 H19 126.2
C18 C19 H19 126.2
C19 C20 N3 108.7(2)
C19 C20 H20 125.7
N3 C20 H20 125.7
C22 C21 N4 108.4(2)
C22 C21 H21 125.8
N4 C21 H21 125.8
C21 C22 C23 108.1(2)
C21 C22 H22 125.9
C23 C22 H22 125.9
C24 C23 C22 107.2(2)
C24 C23 H23 126.4
C22 C23 H23 126.4
C23 C24 N4 108.8(2)
C23 C24 H24 125.6
N4 C24 H24 125.6
O1 C25 Rh1 175.8(2)

loop_
_geom_bond_atom_site_label_1
_geom_bond_atom_site_label_2
_geom_bond_distance
Rh1 C25 1.884(3)
Rh1 C1 2.094(2)
Rh1 P1 2.2492(9)
Rh1 P2 2.2697(10)
P1 N2 1.709(2)
P1 N1 1.716(2)
P1 C2 1.808(3)
P2 N4 1.708(2)
P2 N3 1.716(2)
P2 C8 1.813(2)
O1 C25 1.147(3)
N1 C9 1.386(3)
N1 C12 1.391(3)
N2 C16 1.391(3)
N2 C13 1.394(3)
N3 C20 1.395(3)
N3 C17 1.396(3)
N4 C21 1.391(3)
N4 C24 1.392(3)
C1 C7 1.418(3)
C1 C3 1.420(3)
C2 C3 1.514(3)
C2 H2A 0.9900
C2 H2B 0.9900
C3 C4 1.396(4)
C4 C5 1.393(4)
C4 H4 0.9500
C5 C6 1.387(4)
C5 H5 0.9500
C6 C7 1.400(4)
C6 H6 0.9500
C7 C8 1.516(3)
C8 H8A 0.9900
C8 H8B 0.9900
C9 C10 1.360(4)
C9 H9 0.9500
C10 C11 1.421(4)
C10 H10 0.9500
C11 C12 1.360(4)
C11 H11 0.9500
C12 H12 0.9500
C13 C14 1.361(4)
C13 H13 0.9500
C14 C15 1.418(4)
C14 H14 0.9500
C15 C16 1.358(4)
C15 H15 0.9500
C16 H16 0.9500
C17 C18 1.367(4)
C17 H17 0.9500
C18 C19 1.414(4)
C18 H18 0.9500
C19 C20 1.365(4)
C19 H19 0.9500
C20 H20 0.9500
C21 C22 1.359(4)
C21 H21 0.9500
C22 C23 1.417(4)
C22 H22 0.9500
C23 C24 1.363(4)
C23 H23 0.9500
C24 H24 0.9500

loop_
_geom_torsion_atom_site_label_1
_geom_torsion_atom_site_label_2
_geom_torsion_atom_site_label_3
_geom_torsion_atom_site_label_4
_geom_torsion
C25 Rh1 P1 N2 37.13(12)
C1 Rh1 P1 N2 -148.39(11)
P2 Rh1 P1 N2 -152.12(10)
C25 Rh1 P1 N1 -88.83(12)
C1 Rh1 P1 N1 85.64(11)
P2 Rh1 P1 N1 81.92(11)
C25 Rh1 P1 C2 158.41(12)
C1 Rh1 P1 C2 -27.12(11)
P2 Rh1 P1 C2 -30.84(11)
C25 Rh1 P2 N4 29.17(12)
C1 Rh1 P2 N4 -145.20(11)
P1 Rh1 P2 N4 -141.49(10)
C25 Rh1 P2 N3 -100.09(12)
C1 Rh1 P2 N3 85.54(11)
P1 Rh1 P2 N3 89.25(11)
C25 Rh1 P2 C8 147.04(12)
C1 Rh1 P2 C8 -27.34(11)
P1 Rh1 P2 C8 -23.62(11)
N2 P1 N1 C9 -99.2(2)
C2 P1 N1 C9 151.3(2)
Rh1 P1 N1 C9 36.4(2)
N2 P1 N1 C12 80.6(2)
C2 P1 N1 C12 -28.8(3)
Rh1 P1 N1 C12 -143.7(2)
N1 P1 N2 C16 -58.0(3)
C2 P1 N2 C16 49.9(3)
Rh1 P1 N2 C16 171.9(2)
N1 P1 N2 C13 119.0(2)
C2 P1 N2 C13 -133.1(2)
Rh1 P1 N2 C13 -11.1(3)
N4 P2 N3 C20 -91.9(2)
C8 P2 N3 C20 159.1(2)
Rh1 P2 N3 C20 45.0(2)
N4 P2 N3 C17 86.9(2)
C8 P2 N3 C17 -22.1(3)
Rh1 P2 N3 C17 -136.1(2)
N3 P2 N4 C21 -80.6(2)
C8 P2 N4 C21 27.3(3)
Rh1 P2 N4 C21 145.5(2)
N3 P2 N4 C24 98.4(2)
C8 P2 N4 C24 -153.7(2)
Rh1 P2 N4 C24 -35.5(2)
P1 Rh1 C1 C7 -161.56(19)
P2 Rh1 C1 C7 16.94(17)
P1 Rh1 C1 C3 17.01(17)
P2 Rh1 C1 C3 -164.49(19)
N2 P1 C2 C3 166.99(15)
N1 P1 C2 C3 -84.69(17)
Rh1 P1 C2 C3 35.02(17)
C7 C1 C3 C4 0.1(3)
Rh1 C1 C3 C4 -178.54(18)
C7 C1 C3 C2 -178.9(2)
Rh1 C1 C3 C2 2.4(3)
P1 C2 C3 C4 155.7(2)
P1 C2 C3 C1 -25.2(3)
C1 C3 C4 C5 -1.6(4)
C2 C3 C4 C5 177.4(2)
C3 C4 C5 C6 0.8(4)
C4 C5 C6 C7 1.4(4)
C5 C6 C7 C1 -2.9(4)
C5 C6 C7 C8 174.6(2)
C3 C1 C7 C6 2.2(3)
Rh1 C1 C7 C6 -179.21(18)
C3 C1 C7 C8 -175.4(2)
Rh1 C1 C7 C8 3.2(3)
C6 C7 C8 P2 155.7(2)
C1 C7 C8 P2 -26.7(3)
N4 P2 C8 C7 164.80(16)
N3 P2 C8 C7 -85.94(17)
Rh1 P2 C8 C7 35.82(17)
C12 N1 C9 C10 0.2(3)
P1 N1 C9 C10 -179.86(18)
N1 C9 C10 C11 0.0(3)
C9 C10 C11 C12 -0.3(3)
C10 C11 C12 N1 0.5(3)
C9 N1 C12 C11 -0.4(3)
P1 N1 C12 C11 179.7(2)
C16 N2 C13 C14 0.1(3)
P1 N2 C13 C14 -177.43(19)
N2 C13 C14 C15 0.1(3)
C13 C14 C15 C16 -0.3(3)
C14 C15 C16 N2 0.4(3)
C13 N2 C16 C15 -0.3(3)
P1 N2 C16 C15 177.1(2)
C20 N3 C17 C18 -0.3(3)
P2 N3 C17 C18 -179.3(2)
N3 C17 C18 C19 0.5(3)
C17 C18 C19 C20 -0.4(3)
C18 C19 C20 N3 0.2(3)
C17 N3 C20 C19 0.1(3)
P2 N3 C20 C19 179.14(19)
C24 N4 C21 C22 0.6(3)
P2 N4 C21 C22 179.77(19)
N4 C21 C22 C23 -0.5(3)
C21 C22 C23 C24 0.3(3)
C22 C23 C24 N4 0.1(3)
C21 N4 C24 C23 -0.4(3)
P2 N4 C24 C23 -179.7(2)
